data_7135522
loop_
_publ_author_name
'Chouhan, Raju'
'Kumar Das, Sajal'

_publ_section_title
;
 Synthesis of indoline-2,3-fused tetrahydroquinolines bearing two free N-H
 groups using a protecting-group-free approach.
;
_journal_issue 7
_journal_name_full 'Chemical communications (Cambridge, England)'
_journal_page_first 2322
_journal_page_last 2325
_journal_paper_doi 10.1039/d5cc06157a
_journal_volume 62
_journal_year 2026
_chemical_formula_moiety 'C21 H18 N2'
_chemical_formula_sum 'C21 H18 N2'
_chemical_formula_weight 298.37
_chemical_name_systematic Rc1205
_space_group_crystal_system orthorhombic
_space_group_IT_number 19
_space_group_name_Hall 'P 2ac 2ab'
_space_group_name_H-M_alt 'P 21 21 21'
_atom_sites_solution_hydrogens mixed
_audit_creation_date 2025-08-04
_audit_creation_method
;
Olex2 1.5
(compiled 2024.02.16 svn.r378c4104 for OlexSys, GUI svn.r6928)
;
_audit_update_record
;
2025-08-29 deposited with the CCDC.	2025-12-12 downloaded from the CCDC.
;
_cell_angle_alpha 90
_cell_angle_beta 90
_cell_angle_gamma 90
_cell_formula_units_Z 4
_cell_length_a 6.466(11)
_cell_length_b 12.77(2)
_cell_length_c 19.58(3)
_cell_measurement_reflns_used 178
_cell_measurement_temperature 296.15
_cell_measurement_theta_max 11.47
_cell_measurement_theta_min 3.32
_cell_volume 1617(4)
_computing_cell_refinement 'SAINT V8.38A (Bruker, 2018)'
_computing_data_reduction 'SAINT V8.38A (Bruker, 2018)'
_computing_molecular_graphics 'Olex2 1.5 (Dolomanov et al., 2009)'
_computing_publication_material 'Olex2 1.5 (Dolomanov et al., 2009)'
_computing_structure_refinement 'SHELXL 2019/3 (Sheldrick, 2015)'
_diffrn_ambient_temperature 296.15
_diffrn_measured_fraction_theta_full 0.999
_diffrn_measured_fraction_theta_max 0.998
_diffrn_measurement_device_type 'Bruker APEX-II CCD'
_diffrn_measurement_method '\f and \w scans'
_diffrn_radiation_type MoK\a
_diffrn_radiation_wavelength 0.71073
_diffrn_reflns_av_R_equivalents 0.2463
_diffrn_reflns_av_unetI/netI 0.3101
_diffrn_reflns_Laue_measured_fraction_full 0.999
_diffrn_reflns_Laue_measured_fraction_max 0.998
_diffrn_reflns_limit_h_max 7
_diffrn_reflns_limit_h_min -7
_diffrn_reflns_limit_k_max 12
_diffrn_reflns_limit_k_min -15
_diffrn_reflns_limit_l_max 23
_diffrn_reflns_limit_l_min -18
_diffrn_reflns_number 9991
_diffrn_reflns_point_group_measured_fraction_full 0.999
_diffrn_reflns_point_group_measured_fraction_max 0.997
_diffrn_reflns_theta_full 25.242
_diffrn_reflns_theta_max 25.679
_diffrn_reflns_theta_min 1.904
_diffrn_source_current 0.0
_diffrn_source_power 0.0
_diffrn_source_voltage 0.0
_diffrn_standards_number 0
_exptl_absorpt_coefficient_mu 0.072
_exptl_absorpt_correction_T_max 0.7457
_exptl_absorpt_correction_T_min 0.3577
_exptl_absorpt_correction_type none
_exptl_absorpt_process_details
;
SADABS-2016/2 (Bruker,2016/2) was used for absorption correction.
wR2(int) was 0.1526 before and 0.0945 after correction.
The Ratio of minimum to maximum transmission is 0.4797.
The \l/2 correction factor is Not present.
;
_exptl_crystal_colour 'clear light brown'
_exptl_crystal_colour_lustre clear
_exptl_crystal_colour_modifier light
_exptl_crystal_colour_primary brown
_exptl_crystal_density_diffrn 1.226
_exptl_crystal_description block
_exptl_crystal_F_000 632
_exptl_crystal_size_max 0.16
_exptl_crystal_size_mid 0.13
_exptl_crystal_size_min 0.11
_refine_diff_density_max 0.313
_refine_diff_density_min -0.280
_refine_diff_density_rms 0.074
_refine_ls_abs_structure_details
;
 Flack x determined using 260 quotients [(I+)-(I-)]/[(I+)+(I-)]
 (Parsons, Flack and Wagner, Acta Cryst. B69 (2013) 249-259).
;
_refine_ls_abs_structure_Flack 10.0(10)
_refine_ls_extinction_coef 0.022(6)
_refine_ls_extinction_expression Fc^*^=kFc[1+0.001xFc^2^\l^3^/sin(2\q)]^-1/4^
_refine_ls_extinction_method 'SHELXL-2019/2 (Sheldrick 2019)'
_refine_ls_goodness_of_fit_ref 0.935
_refine_ls_hydrogen_treatment mixed
_refine_ls_matrix_type full
_refine_ls_number_parameters 212
_refine_ls_number_reflns 3069
_refine_ls_number_restraints 0
_refine_ls_restrained_S_all 0.935
_refine_ls_R_factor_all 0.2388
_refine_ls_R_factor_gt 0.0831
_refine_ls_shift/su_max 0.000
_refine_ls_shift/su_mean 0.000
_refine_ls_structure_factor_coef Fsqd
_refine_ls_weighting_details 'w=1/[\s^2^(Fo^2^)+(0.0190P)^2^] where P=(Fo^2^+2Fc^2^)/3'
_refine_ls_weighting_scheme calc
_refine_ls_wR_factor_gt 0.1625
_refine_ls_wR_factor_ref 0.2361
_reflns_Friedel_coverage 0.713
_reflns_Friedel_fraction_full 0.999
_reflns_Friedel_fraction_max 0.995
_reflns_number_gt 1162
_reflns_number_total 3069
_reflns_threshold_expression 'I > 2\s(I)'
_cod_data_source_file d5cc06157a2.cif
_cod_data_source_block rc1205_a
_cod_original_cell_volume 1616(5)
_cod_database_code 7135522
_shelx_shelxl_version_number 2019/3
_shelx_space_group_comment
;
The symmetry employed for this shelxl refinement is uniquely defined
by the following loop, which should always be used as a source of
symmetry information in preference to the above space-group names.
They are only intended as comments.
;
_shelx_estimated_absorpt_t_max 0.992
_shelx_estimated_absorpt_t_min 0.989
_olex2_refinement_description
;
1. Fixed Uiso
 At 1.2 times of:
  All C(H) groups, All C(H,H) groups, All N(H) groups
2.a Ternary CH refined with riding coordinates:
 C1(H1A)
2.b Secondary CH2 refined with riding coordinates:
 C9(H9A,H9B)
2.c Aromatic/amide H refined with riding coordinates:
 N2(H2), C15(H15), C13(H13), C12(H12), C4(H4), C14(H14), C20(H20), C17(H17),
 C19(H19), C7(H7), C6(H6), C21(H21), C18(H18), C5(H5)
;
_olex2_submission_special_instructions 'No special instructions were received'

loop_
_space_group_symop_operation_xyz
'x, y, z'
'-x+1/2, -y, z+1/2'
'-x, y+1/2, -z+1/2'
'x+1/2, -y+1/2, -z'

loop_
_atom_site_label
_atom_site_type_symbol
_atom_site_fract_x
_atom_site_fract_y
_atom_site_fract_z
_atom_site_U_iso_or_equiv
_atom_site_adp_type
_atom_site_occupancy
_atom_site_site_symmetry_order
_atom_site_calc_flag
_atom_site_refinement_flags_posn
_atom_site_refinement_flags_adp
_atom_site_refinement_flags_occupancy
_atom_site_disorder_assembly
_atom_site_disorder_group
N2 N 0.7802(11) 0.7696(5) 0.4488(4) 0.033(2) Uani 1 1 d . . . . .
H2 H 0.871244 0.797030 0.475355 0.039 Uiso 1 1 calc R U . . .
N1 N 0.6650(12) 0.5994(6) 0.4928(4) 0.032(2) Uani 1 1 d . . . . .
H1 H 0.746(14) 0.607(6) 0.528(4) 0.039 Uiso 1 1 d . U . . .
C1 C 0.7833(13) 0.6586(6) 0.4393(4) 0.029(2) Uani 1 1 d . . . . .
H1A H 0.927441 0.634887 0.440272 0.034 Uiso 1 1 calc R U . . .
C11 C 0.6387(13) 0.8356(7) 0.4176(5) 0.028(2) Uani 1 1 d . . . . .
C3 C 0.6250(15) 0.5072(7) 0.3923(5) 0.030(2) Uani 1 1 d . . . . .
C10 C 0.4869(14) 0.7959(7) 0.3738(4) 0.030(2) Uani 1 1 d . . . . .
C8 C 0.6237(14) 0.4996(7) 0.4635(5) 0.033(3) Uani 1 1 d . . . . .
C15 C 0.3529(14) 0.8667(7) 0.3413(5) 0.033(2) Uani 1 1 d . . . . .
H15 H 0.255093 0.840583 0.310877 0.039 Uiso 1 1 calc R U . . .
C9 C 0.4709(14) 0.6803(6) 0.3627(5) 0.034(3) Uani 1 1 d . . . . .
H9A H 0.417444 0.667999 0.317129 0.041 Uiso 1 1 calc R U . . .
H9B H 0.371605 0.652020 0.394929 0.041 Uiso 1 1 calc R U . . .
C13 C 0.5091(16) 1.0120(7) 0.3981(5) 0.038(3) Uani 1 1 d . . . . .
H13 H 0.516681 1.083445 0.407169 0.045 Uiso 1 1 calc R U . . .
C12 C 0.6453(14) 0.9442(6) 0.4298(5) 0.033(2) Uani 1 1 d . . . . .
H12 H 0.743349 0.970855 0.459918 0.039 Uiso 1 1 calc R U . . .
C16 C 0.8248(15) 0.6292(7) 0.3096(5) 0.033(2) Uani 1 1 d . . . . .
C4 C 0.5712(15) 0.4209(7) 0.3524(5) 0.040(3) Uani 1 1 d . . . . .
H4 H 0.574324 0.425193 0.305019 0.048 Uiso 1 1 calc R U . . .
C14 C 0.3605(15) 0.9745(8) 0.3527(5) 0.041(3) Uani 1 1 d . . . . .
H14 H 0.269527 1.019810 0.330752 0.049 Uiso 1 1 calc R U . . .
C2 C 0.6808(15) 0.6187(7) 0.3708(5) 0.032(2) Uani 1 1 d . . . . .
C20 C 0.9514(16) 0.7204(8) 0.2093(5) 0.043(3) Uani 1 1 d . . . . .
H20 H 0.945490 0.777663 0.180012 0.052 Uiso 1 1 calc R U . . .
C17 C 0.9758(16) 0.5533(7) 0.2991(5) 0.040(3) Uani 1 1 d . . . . .
H17 H 0.989258 0.497795 0.329574 0.048 Uiso 1 1 calc R U . . .
C19 C 1.0957(16) 0.6428(8) 0.1980(6) 0.046(3) Uani 1 1 d . . . . .
H19 H 1.183733 0.646427 0.160545 0.055 Uiso 1 1 calc R U . . .
C7 C 0.5677(14) 0.4079(7) 0.4975(5) 0.039(3) Uani 1 1 d . . . . .
H7 H 0.566249 0.404155 0.544976 0.047 Uiso 1 1 calc R U . . .
C6 C 0.5134(15) 0.3210(7) 0.4567(5) 0.043(3) Uani 1 1 d . . . . .
H6 H 0.477694 0.258340 0.477866 0.051 Uiso 1 1 calc R U . . .
C21 C 0.8115(16) 0.7138(8) 0.2653(5) 0.045(3) Uani 1 1 d . . . . .
H21 H 0.712398 0.765519 0.272032 0.054 Uiso 1 1 calc R U . . .
C18 C 1.1081(16) 0.5605(8) 0.2423(5) 0.044(3) Uani 1 1 d . . . . .
H18 H 1.205839 0.508318 0.234843 0.053 Uiso 1 1 calc R U . . .
C5 C 0.5117(15) 0.3265(7) 0.3851(5) 0.044(3) Uani 1 1 d . . . . .
H5 H 0.471850 0.268735 0.359339 0.052 Uiso 1 1 calc R U . . .

loop_
_atom_site_aniso_label
_atom_site_aniso_U_11
_atom_site_aniso_U_22
_atom_site_aniso_U_33
_atom_site_aniso_U_23
_atom_site_aniso_U_13
_atom_site_aniso_U_12
N2 0.028(4) 0.033(5) 0.038(5) 0.000(4) -0.013(4) -0.001(4)
N1 0.032(5) 0.035(5) 0.029(5) -0.006(4) -0.004(4) -0.005(4)
C1 0.018(5) 0.032(5) 0.035(6) -0.004(5) -0.002(5) -0.005(4)
C11 0.027(5) 0.033(5) 0.025(5) -0.009(5) 0.005(5) 0.003(5)
C3 0.033(6) 0.027(5) 0.030(6) 0.001(5) -0.002(5) -0.003(5)
C10 0.029(5) 0.033(5) 0.027(5) 0.006(5) 0.002(5) -0.001(5)
C8 0.028(6) 0.036(6) 0.035(6) 0.002(5) -0.003(5) 0.003(5)
C15 0.026(5) 0.045(6) 0.028(6) 0.002(5) -0.001(5) -0.006(5)
C9 0.027(5) 0.037(6) 0.039(6) 0.004(5) -0.005(5) -0.001(5)
C13 0.039(6) 0.026(5) 0.048(7) 0.001(5) 0.015(6) 0.004(5)
C12 0.032(5) 0.026(5) 0.041(6) -0.003(5) 0.007(6) -0.003(5)
C16 0.035(6) 0.037(6) 0.026(6) -0.003(5) 0.000(5) -0.001(5)
C4 0.040(6) 0.045(7) 0.035(6) -0.007(5) -0.002(5) -0.007(5)
C14 0.038(7) 0.045(7) 0.039(7) 0.006(5) 0.018(6) 0.004(6)
C2 0.028(5) 0.030(6) 0.038(6) -0.002(5) -0.007(5) 0.002(5)
C20 0.049(6) 0.042(6) 0.039(7) 0.006(5) 0.008(6) -0.003(6)
C17 0.038(6) 0.046(6) 0.036(7) 0.006(5) -0.011(6) -0.003(6)
C19 0.039(6) 0.055(7) 0.043(7) -0.009(6) 0.002(6) -0.014(6)
C7 0.041(6) 0.034(6) 0.041(6) 0.001(5) 0.006(5) 0.009(5)
C6 0.045(7) 0.031(6) 0.053(7) 0.005(6) 0.000(6) 0.002(6)
C21 0.047(7) 0.047(6) 0.041(7) -0.002(6) 0.005(6) 0.003(6)
C18 0.038(6) 0.053(7) 0.041(7) -0.005(6) -0.001(6) -0.005(6)
C5 0.042(6) 0.038(6) 0.051(8) -0.005(6) -0.007(6) -0.007(6)

loop_
_atom_type_symbol
_atom_type_description
_atom_type_scat_dispersion_real
_atom_type_scat_dispersion_imag
_atom_type_scat_source
C C 0.0033 0.0016 'International Tables Vol C Tables 4.2.6.8 and 6.1.1.4'
H H 0.0000 0.0000 'International Tables Vol C Tables 4.2.6.8 and 6.1.1.4'
N N 0.0061 0.0033 'International Tables Vol C Tables 4.2.6.8 and 6.1.1.4'

loop_
_geom_angle_atom_site_label_1
_geom_angle_atom_site_label_2
_geom_angle_atom_site_label_3
_geom_angle
_geom_angle_site_symmetry_1
_geom_angle_site_symmetry_3
_geom_angle_publ_flag
C1 N2 H2 118.2 . . ?
C11 N2 H2 118.2 . . ?
C11 N2 C1 123.7(8) . . ?
C1 N1 H1 101(6) . . ?
C8 N1 H1 122(6) . . ?
C8 N1 C1 105.4(7) . . ?
N2 C1 N1 113.6(7) . . ?
N2 C1 H1A 108.4 . . ?
N2 C1 C2 115.0(7) . . ?
N1 C1 H1A 108.4 . . ?
N1 C1 C2 102.5(7) . . ?
C2 C1 H1A 108.4 . . ?
N2 C11 C10 120.9(8) . . ?
N2 C11 C12 120.2(9) . . ?
C10 C11 C12 118.8(9) . . ?
C8 C3 C2 109.9(8) . . ?
C4 C3 C8 120.1(9) . . ?
C4 C3 C2 129.9(9) . . ?
C11 C10 C15 118.6(8) . . ?
C11 C10 C9 119.7(8) . . ?
C15 C10 C9 121.7(8) . . ?
C3 C8 N1 109.8(8) . . ?
C7 C8 N1 127.5(9) . . ?
C7 C8 C3 122.4(9) . . ?
C10 C15 H15 118.7 . . ?
C14 C15 C10 122.7(9) . . ?
C14 C15 H15 118.7 . . ?
C10 C9 H9A 108.6 . . ?
C10 C9 H9B 108.6 . . ?
C10 C9 C2 114.7(8) . . ?
H9A C9 H9B 107.6 . . ?
C2 C9 H9A 108.6 . . ?
C2 C9 H9B 108.6 . . ?
C12 C13 H13 119.7 . . ?
C12 C13 C14 120.7(9) . . ?
C14 C13 H13 119.7 . . ?
C11 C12 H12 119.3 . . ?
C13 C12 C11 121.4(9) . . ?
C13 C12 H12 119.3 . . ?
C17 C16 C2 119.0(8) . . ?
C21 C16 C2 121.5(9) . . ?
C21 C16 C17 119.5(10) . . ?
C3 C4 H4 120.4 . . ?
C3 C4 C5 119.1(9) . . ?
C5 C4 H4 120.4 . . ?
C15 C14 H14 121.1 . . ?
C13 C14 C15 117.7(9) . . ?
C13 C14 H14 121.1 . . ?
C3 C2 C1 99.5(7) . . ?
C3 C2 C9 106.8(7) . . ?
C9 C2 C1 106.6(7) . . ?
C16 C2 C1 112.5(7) . . ?
C16 C2 C3 116.2(8) . . ?
C16 C2 C9 113.8(8) . . ?
C19 C20 H20 119.6 . . ?
C19 C20 C21 120.7(10) . . ?
C21 C20 H20 119.6 . . ?
C16 C17 H17 120.1 . . ?
C16 C17 C18 119.9(9) . . ?
C18 C17 H17 120.1 . . ?
C20 C19 H19 120.3 . . ?
C18 C19 C20 119.4(10) . . ?
C18 C19 H19 120.3 . . ?
C8 C7 H7 121.5 . . ?
C8 C7 C6 117.0(9) . . ?
C6 C7 H7 121.5 . . ?
C7 C6 H6 119.1 . . ?
C5 C6 C7 121.9(9) . . ?
C5 C6 H6 119.1 . . ?
C16 C21 C20 119.2(9) . . ?
C16 C21 H21 120.4 . . ?
C20 C21 H21 120.4 . . ?
C17 C18 H18 119.4 . . ?
C19 C18 C17 121.2(10) . . ?
C19 C18 H18 119.4 . . ?
C4 C5 H5 120.3 . . ?
C6 C5 C4 119.4(10) . . ?
C6 C5 H5 120.3 . . ?

loop_
_geom_bond_atom_site_label_1
_geom_bond_atom_site_label_2
_geom_bond_distance
_geom_bond_site_symmetry_2
_geom_bond_publ_flag
N2 H2 0.8600 . ?
N2 C1 1.430(9) . ?
N2 C11 1.385(10) . ?
N1 H1 0.86(9) . ?
N1 C1 1.500(11) . ?
N1 C8 1.423(11) . ?
C1 H1A 0.9800 . ?
C1 C2 1.580(12) . ?
C11 C10 1.398(12) . ?
C11 C12 1.407(11) . ?
C3 C8 1.399(12) . ?
C3 C4 1.394(11) . ?
C3 C2 1.528(12) . ?
C10 C15 1.404(11) . ?
C10 C9 1.495(11) . ?
C8 C7 1.394(11) . ?
C15 H15 0.9300 . ?
C15 C14 1.396(12) . ?
C9 H9A 0.9700 . ?
C9 H9B 0.9700 . ?
C9 C2 1.576(12) . ?
C13 H13 0.9300 . ?
C13 C12 1.383(12) . ?
C13 C14 1.394(13) . ?
C12 H12 0.9300 . ?
C16 C2 1.523(12) . ?
C16 C17 1.392(12) . ?
C16 C21 1.388(12) . ?
C4 H4 0.9300 . ?
C4 C5 1.417(12) . ?
C14 H14 0.9300 . ?
C20 H20 0.9300 . ?
C20 C19 1.378(13) . ?
C20 C21 1.424(13) . ?
C17 H17 0.9300 . ?
C17 C18 1.405(13) . ?
C19 H19 0.9300 . ?
C19 C18 1.364(12) . ?
C7 H7 0.9300 . ?
C7 C6 1.411(12) . ?
C6 H6 0.9300 . ?
C6 C5 1.404(13) . ?
C21 H21 0.9300 . ?
C18 H18 0.9300 . ?
C5 H5 0.9300 . ?

loop_
_geom_torsion_atom_site_label_1
_geom_torsion_atom_site_label_2
_geom_torsion_atom_site_label_3
_geom_torsion_atom_site_label_4
_geom_torsion
_geom_torsion_site_symmetry_1
_geom_torsion_site_symmetry_2
_geom_torsion_site_symmetry_3
_geom_torsion_site_symmetry_4
_geom_torsion_publ_flag
N2 C1 C2 C3 -155.8(7) . . . . ?
N2 C1 C2 C9 -44.9(10) . . . . ?
N2 C1 C2 C16 80.5(9) . . . . ?
N2 C11 C10 C15 -177.3(8) . . . . ?
N2 C11 C10 C9 2.6(12) . . . . ?
N2 C11 C12 C13 178.5(8) . . . . ?
N1 C1 C2 C3 -32.0(8) . . . . ?
N1 C1 C2 C9 78.9(7) . . . . ?
N1 C1 C2 C16 -155.7(8) . . . . ?
N1 C8 C7 C6 173.5(9) . . . . ?
C1 N2 C11 C10 0.0(13) . . . . ?
C1 N2 C11 C12 179.7(8) . . . . ?
C1 N1 C8 C3 -24.7(10) . . . . ?
C1 N1 C8 C7 161.7(9) . . . . ?
C11 N2 C1 N1 -94.1(10) . . . . ?
C11 N2 C1 C2 23.6(12) . . . . ?
C11 C10 C15 C14 -2.3(13) . . . . ?
C11 C10 C9 C2 -28.6(11) . . . . ?
C3 C8 C7 C6 0.6(15) . . . . ?
C3 C4 C5 C6 -1.7(15) . . . . ?
C10 C11 C12 C13 -1.9(14) . . . . ?
C10 C15 C14 C13 0.4(14) . . . . ?
C10 C9 C2 C1 47.3(10) . . . . ?
C10 C9 C2 C3 153.1(8) . . . . ?
C10 C9 C2 C16 -77.3(10) . . . . ?
C8 N1 C1 N2 160.3(7) . . . . ?
C8 N1 C1 C2 35.5(8) . . . . ?
C8 C3 C4 C5 1.2(15) . . . . ?
C8 C3 C2 C1 18.8(10) . . . . ?
C8 C3 C2 C9 -92.0(9) . . . . ?
C8 C3 C2 C16 139.8(9) . . . . ?
C8 C7 C6 C5 -1.1(15) . . . . ?
C15 C10 C9 C2 151.3(8) . . . . ?
C9 C10 C15 C14 177.8(9) . . . . ?
C12 C11 C10 C15 3.0(13) . . . . ?
C12 C11 C10 C9 -177.1(8) . . . . ?
C12 C13 C14 C15 0.8(13) . . . . ?
C16 C17 C18 C19 2.0(14) . . . . ?
C4 C3 C8 N1 -174.6(8) . . . . ?
C4 C3 C8 C7 -0.7(16) . . . . ?
C4 C3 C2 C1 -164.2(10) . . . . ?
C4 C3 C2 C9 85.1(12) . . . . ?
C4 C3 C2 C16 -43.1(14) . . . . ?
C14 C13 C12 C11 -0.1(14) . . . . ?
C2 C3 C8 N1 2.8(11) . . . . ?
C2 C3 C8 C7 176.7(8) . . . . ?
C2 C3 C4 C5 -175.6(9) . . . . ?
C2 C16 C17 C18 179.0(8) . . . . ?
C2 C16 C21 C20 179.3(9) . . . . ?
C20 C19 C18 C17 0.3(14) . . . . ?
C17 C16 C2 C1 80.7(10) . . . . ?
C17 C16 C2 C3 -33.1(12) . . . . ?
C17 C16 C2 C9 -157.9(8) . . . . ?
C17 C16 C21 C20 0.8(14) . . . . ?
C19 C20 C21 C16 1.5(15) . . . . ?
C7 C6 C5 C4 1.7(16) . . . . ?
C21 C16 C2 C1 -97.8(10) . . . . ?
C21 C16 C2 C3 148.4(9) . . . . ?
C21 C16 C2 C9 23.7(12) . . . . ?
C21 C16 C17 C18 -2.5(13) . . . . ?
C21 C20 C19 C18 -2.0(14) . . . . ?
